data_4122770
loop_
_publ_author_name
'Bassanetti, Irene'
'Comotti, Angiolina'
'Sozzani, Piero'
'Bracco, Silvia'
'Calestani, Gianluca'
'Mezzadri, Francesco'
'Marchi\`o, Luciano'

_publ_section_title
;
 Porous molecular crystals by macrocyclic coordination supramolecules.
;
_journal_issue 42
_journal_name_full 'Journal of the American Chemical Society'
_journal_page_first 14883
_journal_page_last 14895
_journal_paper_doi 10.1021/ja507555j
_journal_volume 136
_journal_year 2014
_chemical_formula_moiety 'C24 H26 Ag F6 N4 P S, 0.25(C4 H10 O), 0.5(C3 H6 O)'
_chemical_formula_sum 'C26.5 H31.5 Ag F6 N4 O0.75 P S'
_chemical_formula_weight 702.96
_chemical_name_systematic
;
 ?
;
_space_group_IT_number 88
_symmetry_cell_setting tetragonal
_symmetry_space_group_name_Hall '-I 4ad'
_symmetry_space_group_name_H-M 'I 41/a :2'
_atom_sites_solution_hydrogens geom
_atom_sites_solution_primary direct
_atom_sites_solution_secondary difmap
_audit_creation_method SHELXL-97
_cell_angle_alpha 90.00
_cell_angle_beta 90.00
_cell_angle_gamma 90.00
_cell_formula_units_Z 16
_cell_length_a 23.758(2)
_cell_length_b 23.758(2)
_cell_length_c 22.318(2)
_cell_measurement_reflns_used 40106
_cell_measurement_temperature 293(2)
_cell_measurement_theta_max 25.80
_cell_measurement_theta_min 1.71
_cell_volume 12597.2(19)
_computing_cell_refinement Saint
_computing_data_collection Smart
_computing_data_reduction Saint
_computing_structure_refinement 'SHELXL-97 (Sheldrick, 1997)'
_computing_structure_solution Sir2004
_diffrn_ambient_temperature 293(2)
_diffrn_measured_fraction_theta_full 0.996
_diffrn_measured_fraction_theta_max 0.996
_diffrn_measurement_device_type 'Bruker Smart APEXII CCD'
_diffrn_measurement_method 'theta & omega scan'
_diffrn_radiation_monochromator graphite
_diffrn_radiation_source 'fine-focus sealed tube'
_diffrn_radiation_type MoK\a
_diffrn_radiation_wavelength 0.71073
_diffrn_reflns_av_R_equivalents 0.0603
_diffrn_reflns_av_sigmaI/netI 0.0261
_diffrn_reflns_limit_h_max 28
_diffrn_reflns_limit_h_min -28
_diffrn_reflns_limit_k_max 29
_diffrn_reflns_limit_k_min -28
_diffrn_reflns_limit_l_max 27
_diffrn_reflns_limit_l_min -27
_diffrn_reflns_number 72145
_diffrn_reflns_theta_full 25.80
_diffrn_reflns_theta_max 25.80
_diffrn_reflns_theta_min 1.71
_diffrn_standards_decay_% none
_exptl_absorpt_coefficient_mu 0.818
_exptl_absorpt_correction_T_max 1.000
_exptl_absorpt_correction_T_min 0.840
_exptl_absorpt_correction_type multi-scan
_exptl_absorpt_process_details SADABS
_exptl_crystal_colour colorless
_exptl_crystal_density_diffrn 1.483
_exptl_crystal_density_method 'not measured'
_exptl_crystal_description needle
_exptl_crystal_F_000 5704
_exptl_crystal_size_max 0.25
_exptl_crystal_size_mid 0.05
_exptl_crystal_size_min 0.04
_refine_diff_density_max 0.940
_refine_diff_density_min -0.585
_refine_diff_density_rms 0.066
_refine_ls_extinction_method none
_refine_ls_goodness_of_fit_ref 1.027
_refine_ls_hydrogen_treatment constr
_refine_ls_matrix_type full
_refine_ls_number_parameters 419
_refine_ls_number_reflns 6036
_refine_ls_number_restraints 7
_refine_ls_restrained_S_all 1.032
_refine_ls_R_factor_all 0.0616
_refine_ls_R_factor_gt 0.0420
_refine_ls_shift/su_max 0.002
_refine_ls_shift/su_mean 0.000
_refine_ls_structure_factor_coef Fsqd
_refine_ls_weighting_details 'calc w=1/[\s^2^(Fo^2^)+(0.0664P)^2^+12.7039P] where P=(Fo^2^+2Fc^2^)/3'
_refine_ls_weighting_scheme calc
_refine_ls_wR_factor_gt 0.1091
_refine_ls_wR_factor_ref 0.1215
_reflns_number_gt 4495
_reflns_number_total 6036
_reflns_threshold_expression >2sigma(I)
_cod_data_source_file ja507555j_si_002.cif
_cod_data_source_block ib220ae
_cod_depositor_comments
;
The following automatic conversions were performed:

'_symmetry_cell_setting' value 'Tetragonal' changed to 'tetragonal'
according to
/home/saulius/struct/COD-crude-data--automatic-downloads/rss-feeds/ACS/lib/dictionaries/cif_core.dic
dictionary named 'cif_core.dic' version 2.4.2 from 2011-04-26.

Automatic conversion script
Id: cif_fix_values 2827 2014-09-09 07:05:25Z andrius 

 Adding full bibliography for 4122761--4122771.cif.
;
_cod_original_sg_symbol_Hall -I4ad
_cod_original_sg_symbol_H-M I41/a
_cod_original_formula_sum 'C26.50 H31.50 Ag F6 N4 O0.75 P S'
_cod_database_code 4122770

loop_
_symmetry_equiv_pos_as_xyz
'x, y, z'
'-x, -y+1/2, z'
'-y+3/4, x+1/4, z+1/4'
'y+1/4, -x+1/4, z+1/4'
'x+1/2, y+1/2, z+1/2'
'-x+1/2, -y+1, z+1/2'
'-y+5/4, x+3/4, z+3/4'
'y+3/4, -x+3/4, z+3/4'
'-x, -y, -z'
'x, y-1/2, -z'
'y-3/4, -x-1/4, -z-1/4'
'-y-1/4, x-1/4, -z-1/4'
'-x+1/2, -y+1/2, -z+1/2'
'x+1/2, y, -z+1/2'
'y-1/4, -x+1/4, -z+1/4'
'-y+1/4, x+1/4, -z+1/4'

loop_
_atom_site_label
_atom_site_type_symbol
_atom_site_fract_x
_atom_site_fract_y
_atom_site_fract_z
_atom_site_U_iso_or_equiv
_atom_site_adp_type
_atom_site_occupancy
_atom_site_symmetry_multiplicity
_atom_site_calc_flag
_atom_site_refinement_flags
_atom_site_disorder_assembly
_atom_site_disorder_group
Ag Ag 0.614040(12) 0.042443(12) 0.715771(12) 0.05843(13) Uani 1 1 d . . .
S13 S 0.70739(4) 0.11070(4) 0.52054(4) 0.0496(2) Uani 1 1 d . . .
N21 N 0.59905(12) 0.07588(14) 0.62281(12) 0.0556(7) Uani 1 1 d . . .
N12 N 0.64689(12) 0.17372(12) 0.70351(13) 0.0538(7) Uani 1 1 d . . .
N22 N 0.62188(12) 0.13661(12) 0.74223(13) 0.0542(7) Uani 1 1 d . . .
C63 C 0.77889(14) 0.05309(15) 0.59572(16) 0.0550(8) Uani 1 1 d . . .
H63 H 0.7925 0.0364 0.5609 0.066 Uiso 1 1 calc R . .
C23 C 0.71192(12) 0.11408(13) 0.64441(14) 0.0433(7) Uani 1 1 d . . .
N11 N 0.61340(11) 0.13073(14) 0.61342(13) 0.0555(7) Uani 1 1 d . . .
C43 C 0.78494(15) 0.06597(17) 0.70045(17) 0.0605(9) Uani 1 1 d . . .
H43 H 0.8026 0.0588 0.7369 0.073 Uiso 1 1 calc R . .
C73 C 0.73370(13) 0.09024(13) 0.59219(14) 0.0450(7) Uani 1 1 d . . .
C32 C 0.66035(16) 0.22263(16) 0.73128(18) 0.0621(9) Uani 1 1 d . . .
C33 C 0.73938(14) 0.10256(15) 0.69815(16) 0.0537(8) Uani 1 1 d . . .
H33 H 0.7270 0.1197 0.7332 0.064 Uiso 1 1 calc R . .
C53 C 0.80388(15) 0.04055(16) 0.64968(18) 0.0609(9) Uani 1 1 d . . .
H53 H 0.8334 0.0150 0.6514 0.073 Uiso 1 1 calc R . .
C42 C 0.59058(18) 0.13834(19) 0.84748(17) 0.0711(11) Uani 1 1 d . . .
H42A H 0.5862 0.0986 0.8412 0.107 Uiso 1 1 calc R . .
H42B H 0.5542 0.1553 0.8528 0.107 Uiso 1 1 calc R . .
H42C H 0.6130 0.1446 0.8826 0.107 Uiso 1 1 calc R . .
C83 C 0.68212(14) 0.04724(15) 0.48683(15) 0.0508(8) Uani 1 1 d . . .
C13 C 0.66210(14) 0.15468(14) 0.64350(14) 0.0498(8) Uani 1 1 d . . .
H13 H 0.6737 0.1879 0.6206 0.060 Uiso 1 1 calc R . .
C12 C 0.61884(15) 0.16386(16) 0.79462(16) 0.0563(9) Uani 1 1 d . . .
C93 C 0.67387(18) -0.00251(17) 0.51625(19) 0.0697(11) Uani 1 1 d . . .
H93 H 0.6821 -0.0053 0.5569 0.084 Uiso 1 1 calc R . .
C133 C 0.66887(18) 0.05064(18) 0.42695(19) 0.0730(11) Uani 1 1 d . . .
H133 H 0.6747 0.0841 0.4062 0.088 Uiso 1 1 calc R . .
C22 C 0.64225(18) 0.21712(18) 0.78917(19) 0.0705(11) Uani 1 1 d . . .
H22 H 0.6451 0.2441 0.8193 0.085 Uiso 1 1 calc R . .
C11 C 0.55491(16) 0.0668(2) 0.58707(17) 0.0727(12) Uani 1 1 d . . .
C103 C 0.65322(19) -0.04861(18) 0.4856(2) 0.0749(11) Uani 1 1 d . . .
H103 H 0.6489 -0.0825 0.5059 0.090 Uiso 1 1 calc R . .
C31 C 0.57892(17) 0.1551(2) 0.5721(2) 0.0814(14) Uani 1 1 d . . .
C21 C 0.54230(19) 0.1157(3) 0.5554(2) 0.0945(16) Uani 1 1 d . . .
H21 H 0.5135 0.1200 0.5276 0.113 Uiso 1 1 calc R . .
C113 C 0.63902(16) -0.04600(18) 0.4267(2) 0.0708(11) Uani 1 1 d . . .
C123 C 0.6469(2) 0.0042(2) 0.3977(2) 0.0842(13) Uani 1 1 d . . .
H123 H 0.6372 0.0072 0.3574 0.101 Uiso 1 1 calc R . .
C41 C 0.5283(2) 0.0101(2) 0.5852(2) 0.0976(16) Uani 1 1 d . . .
H41A H 0.5432 -0.0126 0.6170 0.146 Uiso 1 1 calc R . .
H41B H 0.5362 -0.0074 0.5474 0.146 Uiso 1 1 calc R . .
H41C H 0.4883 0.0139 0.5901 0.146 Uiso 1 1 calc R . .
C51 C 0.5856(2) 0.2153(3) 0.5532(3) 0.123(2) Uani 1 1 d . . .
H51A H 0.5561 0.2251 0.5258 0.185 Uiso 1 1 calc R . .
H51B H 0.6214 0.2200 0.5339 0.185 Uiso 1 1 calc R . .
H51C H 0.5837 0.2392 0.5878 0.185 Uiso 1 1 calc R . .
C52 C 0.6873(2) 0.27074(18) 0.6991(2) 0.0925(15) Uani 1 1 d . . .
H52A H 0.6911 0.3021 0.7260 0.139 Uiso 1 1 calc R . .
H52B H 0.6644 0.2814 0.6656 0.139 Uiso 1 1 calc R . .
H52C H 0.7239 0.2596 0.6851 0.139 Uiso 1 1 calc R . .
C143 C 0.6175(2) -0.0970(2) 0.3933(3) 0.1014(17) Uani 1 1 d . . .
H14A H 0.6098 -0.0870 0.3525 0.152 Uiso 1 1 calc R . .
H14B H 0.5836 -0.1103 0.4120 0.152 Uiso 1 1 calc R . .
H14C H 0.6455 -0.1262 0.3943 0.152 Uiso 1 1 calc R . .
P P 0.46535(4) 0.01081(5) 0.77610(5) 0.0694(3) Uani 1 1 d . . .
F1 F 0.4456(6) 0.0510(9) 0.8227(7) 0.152(8) Uani 0.50 1 d P A 1
F2 F 0.4887(8) -0.0351(8) 0.7278(5) 0.157(5) Uani 0.50 1 d P A 1
F3 F 0.4981(6) 0.0568(4) 0.7395(7) 0.123(6) Uani 0.50 1 d P A 1
F4 F 0.4395(7) -0.0404(7) 0.8049(8) 0.178(9) Uani 0.50 1 d P A 1
F5 F 0.5192(6) -0.0063(8) 0.8088(9) 0.123(7) Uani 0.50 1 d P A 1
F6 F 0.4098(5) 0.0285(9) 0.7453(7) 0.164(8) Uani 0.50 1 d P A 1
F7 F 0.4303(4) -0.0165(11) 0.8290(8) 0.190(9) Uani 0.50 1 d P A 2
F8 F 0.4982(5) 0.0370(10) 0.7259(8) 0.190(10) Uani 0.50 1 d P A 2
F9 F 0.4567(11) 0.0667(8) 0.8057(12) 0.224(11) Uani 0.50 1 d P A 2
F10 F 0.4774(15) -0.0421(12) 0.7541(17) 0.40(2) Uani 0.50 1 d PD A 2
F11 F 0.5208(7) 0.0079(9) 0.8178(11) 0.130(7) Uani 0.50 1 d P A 2
F12 F 0.4114(7) 0.0121(10) 0.7385(8) 0.171(9) Uani 0.50 1 d PD A 2
O1S O 0.5000 0.2500 0.8161(11) 0.243(7) Uiso 0.50 2 d SPD B 3
C2S C 0.4834(8) 0.2043(7) 0.7142(8) 0.139(6) Uiso 0.50 1 d PD C 3
H2S1 H 0.4711 0.1703 0.7335 0.208 Uiso 0.50 1 calc PR C 3
H2S2 H 0.5155 0.1963 0.6896 0.208 Uiso 0.50 1 calc PR C 3
H2S3 H 0.4535 0.2188 0.6896 0.208 Uiso 0.50 1 calc PR C 3
C1S C 0.5000 0.2500 0.7638(9) 0.118(5) Uiso 0.50 2 d SPD . 3
O2S O 0.5000 0.2500 0.6628(12) 0.243(7) Uiso 0.50 2 d SPD D 4
C4S C 0.4791(7) 0.1980(6) 0.7443(8) 0.124(5) Uiso 0.50 1 d PD E 4
H4S1 H 0.4683 0.1708 0.7146 0.187 Uiso 0.50 1 calc PR E 4
H4S2 H 0.4472 0.2071 0.7688 0.187 Uiso 0.50 1 calc PR E 4
H4S3 H 0.5084 0.1826 0.7689 0.187 Uiso 0.50 1 calc PR E 4
C3S C 0.5000 0.2500 0.7141(12) 0.163(9) Uiso 0.50 2 d SPD . 4
C7S C 0.5435(10) 0.1424(9) 0.3675(10) 0.186(7) Uiso 0.50 1 d PD . .
O3S O 0.5810(12) 0.1795(13) 0.3349(13) 0.212(11) Uiso 0.25 1 d PD . .
C6S C 0.5910(14) 0.2332(15) 0.3698(15) 0.289(14) Uiso 0.50 1 d PD . .

loop_
_atom_site_aniso_label
_atom_site_aniso_U_11
_atom_site_aniso_U_22
_atom_site_aniso_U_33
_atom_site_aniso_U_23
_atom_site_aniso_U_13
_atom_site_aniso_U_12
Ag 0.0647(2) 0.0623(2) 0.04831(19) 0.00766(12) -0.00461(12) 0.00269(13)
S13 0.0561(5) 0.0545(5) 0.0380(4) 0.0016(3) 0.0025(3) 0.0031(4)
N21 0.0481(16) 0.080(2) 0.0388(15) 0.0022(14) -0.0008(12) -0.0019(14)
N12 0.0597(17) 0.0562(17) 0.0456(16) 0.0029(13) 0.0118(13) 0.0082(14)
N22 0.0597(17) 0.0599(17) 0.0430(16) 0.0024(13) 0.0124(13) 0.0031(14)
C63 0.056(2) 0.057(2) 0.052(2) 0.0004(16) 0.0062(16) 0.0080(16)
C23 0.0390(16) 0.0489(18) 0.0419(17) 0.0052(14) 0.0021(13) -0.0063(13)
N11 0.0435(15) 0.081(2) 0.0420(15) 0.0135(14) 0.0004(12) 0.0092(14)
C43 0.052(2) 0.075(2) 0.054(2) 0.0157(19) -0.0078(17) -0.0022(18)
C73 0.0455(17) 0.0504(18) 0.0392(17) 0.0046(14) 0.0013(13) -0.0045(14)
C32 0.067(2) 0.055(2) 0.065(2) -0.0032(18) 0.0119(19) 0.0034(18)
C33 0.054(2) 0.067(2) 0.0403(18) 0.0036(16) -0.0027(15) -0.0005(17)
C53 0.050(2) 0.063(2) 0.070(3) 0.0144(19) 0.0031(18) 0.0080(17)
C42 0.075(3) 0.091(3) 0.048(2) -0.001(2) 0.0171(19) 0.008(2)
C83 0.0459(18) 0.059(2) 0.0472(19) -0.0021(16) 0.0011(15) 0.0030(15)
C13 0.0520(19) 0.058(2) 0.0395(17) 0.0089(15) 0.0095(14) 0.0054(15)
C12 0.053(2) 0.068(2) 0.048(2) -0.0023(17) 0.0077(16) 0.0114(17)
C93 0.087(3) 0.066(2) 0.057(2) 0.0009(19) 0.000(2) -0.007(2)
C133 0.090(3) 0.073(3) 0.056(2) 0.000(2) -0.019(2) -0.003(2)
C22 0.079(3) 0.071(3) 0.062(3) -0.015(2) 0.015(2) 0.007(2)
C11 0.049(2) 0.124(4) 0.045(2) 0.004(2) -0.0044(17) -0.007(2)
C103 0.081(3) 0.063(2) 0.081(3) 0.000(2) 0.002(2) -0.008(2)
C31 0.052(2) 0.122(4) 0.070(3) 0.039(3) 0.001(2) 0.013(2)
C21 0.055(3) 0.161(5) 0.067(3) 0.035(3) -0.014(2) 0.003(3)
C113 0.055(2) 0.074(3) 0.083(3) -0.022(2) -0.010(2) 0.0048(19)
C123 0.093(3) 0.087(3) 0.072(3) -0.012(3) -0.026(2) -0.007(3)
C41 0.080(3) 0.140(5) 0.073(3) -0.018(3) -0.009(2) -0.031(3)
C51 0.084(3) 0.143(5) 0.142(5) 0.079(4) -0.015(3) 0.024(3)
C52 0.116(4) 0.065(3) 0.096(4) -0.001(2) 0.021(3) -0.009(3)
C143 0.093(3) 0.090(3) 0.121(4) -0.043(3) -0.023(3) 0.002(3)
P 0.0537(6) 0.0853(8) 0.0691(7) 0.0069(6) 0.0000(5) 0.0018(5)
F1 0.108(6) 0.24(2) 0.105(7) -0.083(10) 0.007(5) 0.059(9)
F2 0.242(13) 0.134(9) 0.096(6) -0.034(6) 0.024(7) 0.031(8)
F3 0.127(9) 0.083(4) 0.157(13) 0.060(6) 0.005(7) -0.008(4)
F4 0.199(16) 0.160(10) 0.174(14) 0.042(8) 0.001(9) -0.119(11)
F5 0.067(8) 0.173(13) 0.128(12) 0.058(10) 0.010(7) 0.059(9)
F6 0.064(7) 0.300(19) 0.129(11) 0.086(11) -0.002(6) 0.041(8)
F7 0.060(4) 0.35(2) 0.160(12) 0.172(14) 0.005(5) 0.000(8)
F8 0.068(6) 0.41(3) 0.097(7) 0.061(13) 0.036(5) 0.015(10)
F9 0.29(2) 0.105(7) 0.28(2) -0.069(11) 0.021(18) 0.011(10)
F10 0.48(4) 0.20(2) 0.52(5) -0.19(3) 0.17(4) 0.06(2)
F11 0.090(9) 0.182(13) 0.117(9) 0.018(8) -0.034(7) -0.042(8)
F12 0.120(11) 0.271(17) 0.121(9) -0.029(10) -0.073(8) -0.055(10)

loop_
_atom_type_symbol
_atom_type_description
_atom_type_scat_dispersion_real
_atom_type_scat_dispersion_imag
_atom_type_scat_source
C C 0.0033 0.0016 'International Tables Vol C Tables 4.2.6.8 and 6.1.1.4'
H H 0.0000 0.0000 'International Tables Vol C Tables 4.2.6.8 and 6.1.1.4'
N N 0.0061 0.0033 'International Tables Vol C Tables 4.2.6.8 and 6.1.1.4'
F F 0.0171 0.0103 'International Tables Vol C Tables 4.2.6.8 and 6.1.1.4'
P P 0.1023 0.0942 'International Tables Vol C Tables 4.2.6.8 and 6.1.1.4'
S S 0.1246 0.1234 'International Tables Vol C Tables 4.2.6.8 and 6.1.1.4'
Ag Ag -0.8971 1.1015 'International Tables Vol C Tables 4.2.6.8 and 6.1.1.4'
O O 0.0106 0.0060 'International Tables Vol C Tables 4.2.6.8 and 6.1.1.4'

loop_
_geom_angle_atom_site_label_1
_geom_angle_atom_site_label_2
_geom_angle_atom_site_label_3
_geom_angle
_geom_angle_site_symmetry_1
_geom_angle_site_symmetry_3
N21 Ag N22 84.66(11) . .
N21 Ag S13 142.60(9) . 3_545
N22 Ag S13 130.68(8) . 3_545
C73 S13 C83 105.36(16) . .
C73 S13 Ag 103.07(10) . 8_554
C83 S13 Ag 105.96(11) . 8_554
C11 N21 N11 105.0(3) . .
C11 N21 Ag 128.2(3) . .
N11 N21 Ag 116.1(2) . .
C32 N12 N22 111.4(3) . .
C32 N12 C13 128.8(3) . .
N22 N12 C13 119.1(3) . .
C12 N22 N12 105.3(3) . .
C12 N22 Ag 133.2(2) . .
N12 N22 Ag 119.6(2) . .
C53 C63 C73 121.3(3) . .
C53 C63 H63 119.3 . .
C73 C63 H63 119.3 . .
C33 C23 C73 117.8(3) . .
C33 C23 C13 119.9(3) . .
C73 C23 C13 122.2(3) . .
C31 N11 N21 111.1(3) . .
C31 N11 C13 128.7(4) . .
N21 N11 C13 120.1(3) . .
C53 C43 C33 120.3(3) . .
C53 C43 H43 119.8 . .
C33 C43 H43 119.8 . .
C63 C73 C23 119.7(3) . .
C63 C73 S13 119.6(3) . .
C23 C73 S13 120.5(2) . .
N12 C32 C22 106.0(3) . .
N12 C32 C52 122.5(4) . .
C22 C32 C52 131.4(4) . .
C43 C33 C23 121.3(3) . .
C43 C33 H33 119.3 . .
C23 C33 H33 119.3 . .
C43 C53 C63 119.4(3) . .
C43 C53 H53 120.3 . .
C63 C53 H53 120.3 . .
C12 C42 H42A 109.5 . .
C12 C42 H42B 109.5 . .
H42A C42 H42B 109.5 . .
C12 C42 H42C 109.5 . .
H42A C42 H42C 109.5 . .
H42B C42 H42C 109.5 . .
C93 C83 C133 119.0(4) . .
C93 C83 S13 125.1(3) . .
C133 C83 S13 115.8(3) . .
N11 C13 N12 110.4(3) . .
N11 C13 C23 112.1(3) . .
N12 C13 C23 112.1(3) . .
N11 C13 H13 107.3 . .
N12 C13 H13 107.3 . .
C23 C13 H13 107.3 . .
N22 C12 C22 110.0(3) . .
N22 C12 C42 121.3(4) . .
C22 C12 C42 128.5(3) . .
C83 C93 C103 119.9(4) . .
C83 C93 H93 120.0 . .
C103 C93 H93 120.0 . .
C83 C133 C123 119.9(4) . .
C83 C133 H133 120.1 . .
C123 C133 H133 120.1 . .
C32 C22 C12 107.2(3) . .
C32 C22 H22 126.4 . .
C12 C22 H22 126.4 . .
N21 C11 C21 109.8(4) . .
N21 C11 C41 119.7(4) . .
C21 C11 C41 130.5(4) . .
C113 C103 C93 122.1(4) . .
C113 C103 H103 119.0 . .
C93 C103 H103 119.0 . .
C21 C31 N11 106.5(4) . .
C21 C31 C51 131.4(4) . .
N11 C31 C51 122.1(5) . .
C31 C21 C11 107.7(4) . .
C31 C21 H21 126.2 . .
C11 C21 H21 126.2 . .
C103 C113 C123 117.6(4) . .
C103 C113 C143 121.6(5) . .
C123 C113 C143 120.8(5) . .
C113 C123 C133 121.5(4) . .
C113 C123 H123 119.3 . .
C133 C123 H123 119.3 . .
C11 C41 H41A 109.5 . .
C11 C41 H41B 109.5 . .
H41A C41 H41B 109.5 . .
C11 C41 H41C 109.5 . .
H41A C41 H41C 109.5 . .
H41B C41 H41C 109.5 . .
C31 C51 H51A 109.5 . .
C31 C51 H51B 109.5 . .
H51A C51 H51B 109.5 . .
C31 C51 H51C 109.5 . .
H51A C51 H51C 109.5 . .
H51B C51 H51C 109.5 . .
C32 C52 H52A 109.5 . .
C32 C52 H52B 109.5 . .
H52A C52 H52B 109.5 . .
C32 C52 H52C 109.5 . .
H52A C52 H52C 109.5 . .
H52B C52 H52C 109.5 . .
C113 C143 H14A 109.5 . .
C113 C143 H14B 109.5 . .
H14A C143 H14B 109.5 . .
C113 C143 H14C 109.5 . .
H14A C143 H14C 109.5 . .
H14B C143 H14C 109.5 . .
F10 P F1 154.0(18) . .
F10 P F9 173.6(19) . .
F1 P F9 23.0(13) . .
F10 P F8 90.2(17) . .
F1 P F8 114.9(12) . .
F9 P F8 91.9(12) . .
F10 P F4 60.0(16) . .
F1 P F4 95.2(10) . .
F9 P F4 118.2(12) . .
F8 P F4 149.9(12) . .
F10 P F5 75.8(17) . .
F1 P F5 95.8(10) . .
F9 P F5 98.1(13) . .
F8 P F5 91.7(10) . .
F4 P F5 85.7(10) . .
F10 P F12 89.7(16) . .
F1 P F12 96.1(9) . .
F9 P F12 96.3(12) . .
F8 P F12 91.1(10) . .
F4 P F12 84.7(11) . .
F5 P F12 165.3(12) . .
F10 P F6 105.4(18) . .
F1 P F6 82.3(9) . .
F9 P F6 80.6(12) . .
F8 P F6 90.0(8) . .
F4 P F6 93.5(10) . .
F5 P F6 177.9(10) . .
F12 P F6 15.7(14) . .
F10 P F3 110.3(17) . .
F1 P F3 94.2(10) . .
F9 P F3 71.4(11) . .
F8 P F3 20.8(11) . .
F4 P F3 170.3(9) . .
F5 P F3 91.1(10) . .
F12 P F3 96.6(10) . .
F6 P F3 90.1(9) . .
F10 P F7 90.0(17) . .
F1 P F7 64.9(11) . .
F9 P F7 87.8(11) . .
F8 P F7 179.6(9) . .
F4 P F7 30.3(12) . .
F5 P F7 88.6(8) . .
F12 P F7 88.6(9) . .
F6 P F7 89.7(7) . .
F3 P F7 159.0(12) . .
F10 P F11 89.9(17) . .
F1 P F11 83.3(10) . .
F9 P F11 84.1(13) . .
F8 P F11 91.3(11) . .
F4 P F11 93.0(11) . .
F5 P F11 14.1(14) . .
F12 P F11 177.6(12) . .
F6 P F11 164.7(11) . .
F3 P F11 85.8(11) . .
F7 P F11 89.0(10) . .
F10 P F2 24(2) . .
F1 P F2 177.0(8) . .
F9 P F2 158.7(12) . .
F8 P F2 66.8(10) . .
F4 P F2 83.1(10) . .
F5 P F2 81.5(10) . .
F12 P F2 86.3(10) . .
F6 P F2 100.3(9) . .
F3 P F2 87.3(8) . .
F7 P F2 113.4(13) . .
F11 P F2 94.3(10) . .
C1S C2S H2S1 109.5 . .
C1S C2S H2S2 109.5 . .
H2S1 C2S H2S2 109.5 . .
C1S C2S H2S3 109.5 . .
H2S1 C2S H2S3 109.5 . .
H2S2 C2S H2S3 109.5 . .
O1S C1S C2S 133.8(8) . .
O1S C1S C2S 133.8(8) . 2_655
C2S C1S C2S 92.5(17) . 2_655
C3S C4S H4S1 109.5 . .
C3S C4S H4S2 109.5 . .
H4S1 C4S H4S2 109.5 . .
C3S C4S H4S3 109.5 . .
H4S1 C4S H4S3 109.5 . .
H4S2 C4S H4S3 109.5 . .
O2S C3S C4S 116.8(11) . 2_655
O2S C3S C4S 116.8(11) . .
C4S C3S C4S 126(2) 2_655 .
O3S C7S C6S 121(2) . 11_666
C7S O3S C6S 110(2) . .
O3S C6S C7S 159(3) . 12_656

loop_
_geom_bond_atom_site_label_1
_geom_bond_atom_site_label_2
_geom_bond_distance
_geom_bond_site_symmetry_2
Ag N21 2.250(3) .
Ag N22 2.321(3) .
Ag S13 2.4367(9) 3_545
S13 C73 1.784(3) .
S13 C83 1.789(4) .
S13 Ag 2.4367(9) 8_554
N21 C11 1.335(5) .
N21 N11 1.363(4) .
N12 C32 1.355(5) .
N12 N22 1.370(4) .
N12 C13 1.459(4) .
N22 C12 1.338(4) .
C63 C53 1.375(5) .
C63 C73 1.392(5) .
C63 H63 0.9300 .
C23 C33 1.393(5) .
C23 C73 1.395(4) .
C23 C13 1.527(4) .
N11 C31 1.362(5) .
N11 C13 1.454(4) .
C43 C53 1.361(5) .
C43 C33 1.389(5) .
C43 H43 0.9300 .
C32 C22 1.368(5) .
C32 C52 1.494(6) .
C33 H33 0.9300 .
C53 H53 0.9300 .
C42 C12 1.487(5) .
C42 H42A 0.9600 .
C42 H42B 0.9600 .
C42 H42C 0.9600 .
C83 C93 1.366(5) .
C83 C133 1.375(5) .
C13 H13 0.9800 .
C12 C22 1.387(6) .
C93 C103 1.381(6) .
C93 H93 0.9300 .
C133 C123 1.385(6) .
C133 H133 0.9300 .
C22 H22 0.9300 .
C11 C21 1.391(7) .
C11 C41 1.489(7) .
C103 C113 1.359(6) .
C103 H103 0.9300 .
C31 C21 1.332(7) .
C31 C51 1.500(7) .
C21 H21 0.9300 .
C113 C123 1.370(6) .
C113 C143 1.512(6) .
C123 H123 0.9300 .
C41 H41A 0.9600 .
C41 H41B 0.9600 .
C41 H41C 0.9600 .
C51 H51A 0.9600 .
C51 H51B 0.9600 .
C51 H51C 0.9600 .
C52 H52A 0.9600 .
C52 H52B 0.9600 .
C52 H52C 0.9600 .
C143 H14A 0.9600 .
C143 H14B 0.9600 .
C143 H14C 0.9600 .
P F10 1.38(2) .
P F1 1.487(11) .
P F9 1.498(17) .
P F8 1.499(13) .
P F4 1.507(11) .
P F5 1.528(12) .
P F12 1.531(13) .
P F6 1.546(12) .
P F3 1.570(10) .
P F7 1.585(12) .
P F11 1.615(17) .
P F2 1.632(14) .
O1S C1S 1.168(17) .
C2S C1S 1.602(15) .
C2S H2S1 0.9600 .
C2S H2S2 0.9600 .
C2S H2S3 0.9600 .
C1S C2S 1.602(15) 2_655
O2S C3S 1.145(18) .
C4S C3S 1.493(14) .
C4S H4S1 0.9600 .
C4S H4S2 0.9600 .
C4S H4S3 0.9600 .
C3S C4S 1.493(14) 2_655
C7S O3S 1.448(18) .
C7S C6S 1.51(3) 11_666
O3S C6S 1.514(18) .
C6S C7S 1.51(3) 12_656
